data_7205079
loop_
_publ_author_name
'Zhang, Jian-Jun'
'Day, Cynthia S.'
'Lachgar, Abdessadek'

_publ_section_title
;
 Self-assembly and solvent-mediated structural transformation of
 one-dimensional cluster-based coordination polymer
;
_journal_issue 1
_journal_name_full CrystEngComm
_journal_page_first 133
_journal_paper_doi 10.1039/c004119j
_journal_volume 13
_journal_year 2011
_chemical_formula_sum 'C73.33 H74.07 Cl12 Mn4 N14 Nb6 O13.7'
_chemical_formula_weight 2573.32
_chemical_name_systematic
;
?
;
_space_group_IT_number 2
_symmetry_cell_setting triclinic
_symmetry_space_group_name_Hall '-P 1'
_symmetry_space_group_name_H-M 'P -1'
_atom_sites_solution_hydrogens geom
_atom_sites_solution_primary direct
_atom_sites_solution_secondary difmap
_audit_creation_method SHELXL-97
_cell_angle_alpha 78.919(2)
_cell_angle_beta 86.321(2)
_cell_angle_gamma 87.030(2)
_cell_formula_units_Z 1
_cell_length_a 12.606(3)
_cell_length_b 13.815(3)
_cell_length_c 14.013(3)
_cell_measurement_reflns_used 2277
_cell_measurement_temperature 193(2)
_cell_measurement_theta_max 22.05
_cell_measurement_theta_min 3.96
_cell_volume 2388.0(9)
_computing_structure_refinement 'SHELXL-97 (Sheldrick, 1997)'
_computing_structure_solution 'SHELXS-97 (Sheldrick, 1990)'
_diffrn_ambient_temperature 193(2)
_diffrn_measured_fraction_theta_full 0.994
_diffrn_measured_fraction_theta_max 0.994
_diffrn_measurement_device_type 'Bruker APEX CCD'
_diffrn_measurement_method '\f and \w scans'
_diffrn_radiation_monochromator graphite
_diffrn_radiation_source 'fine-focus sealed tube'
_diffrn_radiation_type MoK\a
_diffrn_radiation_wavelength 0.71073
_diffrn_reflns_av_R_equivalents 0.0505
_diffrn_reflns_av_sigmaI/netI 0.0816
_diffrn_reflns_limit_h_max 14
_diffrn_reflns_limit_h_min -14
_diffrn_reflns_limit_k_max 16
_diffrn_reflns_limit_k_min -16
_diffrn_reflns_limit_l_max 16
_diffrn_reflns_limit_l_min -16
_diffrn_reflns_number 17609
_diffrn_reflns_theta_full 25.00
_diffrn_reflns_theta_max 25.00
_diffrn_reflns_theta_min 3.80
_exptl_absorpt_coefficient_mu 1.600
_exptl_absorpt_correction_T_max 0.9536
_exptl_absorpt_correction_T_min 0.7616
_exptl_crystal_colour brown
_exptl_crystal_density_diffrn 1.789
_exptl_crystal_density_method 'not measured'
_exptl_crystal_description plate
_exptl_crystal_F_000 1272
_exptl_crystal_size_max 0.18
_exptl_crystal_size_mid 0.10
_exptl_crystal_size_min 0.03
_refine_diff_density_max 1.152
_refine_diff_density_min -0.715
_refine_diff_density_rms 0.118
_refine_ls_extinction_method none
_refine_ls_goodness_of_fit_ref 0.972
_refine_ls_hydrogen_treatment mixed
_refine_ls_matrix_type full
_refine_ls_number_parameters 532
_refine_ls_number_reflns 8362
_refine_ls_number_restraints 0
_refine_ls_restrained_S_all 0.972
_refine_ls_R_factor_all 0.0715
_refine_ls_R_factor_gt 0.0470
_refine_ls_shift/su_max 0.001
_refine_ls_shift/su_mean 0.000
_refine_ls_structure_factor_coef Fsqd
_refine_ls_weighting_details 'calc w=1/[\s^2^(Fo^2^)+(0.0490P)^2^+0.0000P] where P=(Fo^2^+2Fc^2^)/3'
_refine_ls_weighting_scheme calc
_refine_ls_wR_factor_gt 0.1038
_refine_ls_wR_factor_ref 0.1119
_reflns_number_gt 6033
_reflns_number_total 8362
_reflns_threshold_expression >2sigma(I)
_cod_data_source_file C004119J.TXT
_cod_data_source_block a93h2_0m
_cod_depositor_comments
;
The following automatic conversions were performed:
'_symmetry_cell_setting' value 'Triclinic' changed to 'triclinic'
according to '/home/saulius/struct/CIF-dictionaries/cif_core.dic'
dictionary named 'cif_core.dic' version 2.4.1 from 2010-06-29.

Automatic conversion script
Id: cif_fix_enum 1555 2011-01-17 13:19:09Z saulius 
;
_cod_original_cell_volume 2388.0(8)
_cod_original_sg_symbol_H-M P-1
_cod_original_formula_sum 'C73.33 H74.07 Cl12 Mn4 N14 Nb6 O13.70'
_cod_database_code 7205079

loop_
_symmetry_equiv_pos_as_xyz
'x, y, z'
'-x, -y, -z'

loop_
_atom_site_label
_atom_site_type_symbol
_atom_site_fract_x
_atom_site_fract_y
_atom_site_fract_z
_atom_site_U_iso_or_equiv
_atom_site_adp_type
_atom_site_occupancy
_atom_site_symmetry_multiplicity
_atom_site_calc_flag
_atom_site_refinement_flags
_atom_site_disorder_assembly
_atom_site_disorder_group
Nb1 Nb 0.59367(4) -0.40136(4) 0.54654(4) 0.02157(14) Uani 1 1 d . . .
Nb2 Nb 0.58074(4) -0.61619(4) 0.58483(4) 0.02211(14) Uani 1 1 d . . .
Nb3 Nb 0.39114(4) -0.49219(4) 0.61538(4) 0.02198(14) Uani 1 1 d . . .
Cl1 Cl 0.46844(12) -0.62559(11) 0.73568(10) 0.0297(3) Uani 1 1 d . . .
Cl2 Cl 0.51505(11) -0.24638(10) 0.45482(11) 0.0297(3) Uani 1 1 d . . .
Cl3 Cl 0.48189(11) -0.37512(11) 0.69042(10) 0.0296(3) Uani 1 1 d . . .
Cl4 Cl 0.70351(11) -0.52063(11) 0.65631(11) 0.0301(3) Uani 1 1 d . . .
Cl5 Cl 0.72451(11) -0.64602(11) 0.46391(11) 0.0308(3) Uani 1 1 d . . .
Cl6 Cl 0.73941(11) -0.39317(11) 0.41914(11) 0.0305(3) Uani 1 1 d . . .
Mn1 Mn 0.05738(7) -0.51404(7) 0.89143(6) 0.0260(2) Uani 1 1 d . . .
Mn2 Mn 0.76090(7) -0.11565(7) 0.71541(7) 0.0307(2) Uani 1 1 d . A .
N1 N 0.7367(4) -0.2314(4) 0.6258(4) 0.0331(12) Uani 1 1 d . . .
N2 N 0.2089(4) -0.4852(4) 0.8051(4) 0.0309(12) Uani 1 1 d . . .
N3 N 0.7135(5) -0.8113(4) 0.7210(4) 0.0466(15) Uani 1 1 d . . .
N4 N 0.0031(4) -0.3790(4) 0.8348(3) 0.0317(12) Uani 1 1 d . . .
N5 N -0.0090(4) -0.5475(4) 0.7778(3) 0.0312(12) Uani 1 1 d . . .
N7 N 0.6027(4) -0.0973(4) 0.7259(4) 0.0347(13) Uani 1 1 d . . .
N8 N 0.7445(5) -0.0060(4) 0.6029(4) 0.0389(13) Uani 1 1 d . . .
C1 C 0.6936(5) -0.2909(5) 0.5980(4) 0.0289(14) Uani 1 1 d . . .
C2 C 0.2708(5) -0.4846(4) 0.7434(4) 0.0272(13) Uani 1 1 d . . .
C3 C 0.6690(5) -0.7448(4) 0.6768(4) 0.0310(14) Uani 1 1 d . . .
C4 C 0.1467(5) -0.3797(4) 0.9953(4) 0.0290(14) Uani 1 1 d . . .
C5 C 0.2203(5) -0.3699(5) 1.0605(5) 0.0415(17) Uani 1 1 d . . .
H5A H 0.2428 -0.4263 1.1059 0.050 Uiso 1 1 calc R . .
C6 C 0.2620(5) -0.2808(5) 1.0614(5) 0.0456(18) Uani 1 1 d . . .
H6A H 0.3122 -0.2755 1.1077 0.055 Uiso 1 1 calc R . .
C7 C 0.2312(6) -0.1989(6) 0.9954(6) 0.059(2) Uani 1 1 d . . .
H7A H 0.2605 -0.1370 0.9958 0.070 Uiso 1 1 calc R . .
C8 C 0.1585(6) -0.2063(5) 0.9292(6) 0.051(2) Uani 1 1 d . . .
H8A H 0.1375 -0.1491 0.8840 0.061 Uiso 1 1 calc R . .
C9 C 0.1142(5) -0.2973(4) 0.9268(4) 0.0337(15) Uani 1 1 d . . .
C10 C 0.0360(5) -0.3005(5) 0.8561(5) 0.0383(16) Uani 1 1 d . . .
H10A H 0.0071 -0.2393 0.8231 0.046 Uiso 1 1 calc R . .
C11 C -0.0735(5) -0.3772(5) 0.7597(5) 0.0428(17) Uani 1 1 d . . .
H11A H -0.0753 -0.3123 0.7151 0.051 Uiso 1 1 calc R . .
H11B H -0.1458 -0.3901 0.7899 0.051 Uiso 1 1 calc R . .
C12 C -0.0349(5) -0.4584(5) 0.7047(4) 0.0399(17) Uani 1 1 d . . .
H12A H -0.0910 -0.4722 0.6634 0.048 Uiso 1 1 calc R . .
H12B H 0.0290 -0.4379 0.6622 0.048 Uiso 1 1 calc R . .
C13 C -0.0234(5) -0.6343(5) 0.7631(5) 0.0388(17) Uani 1 1 d . . .
H13A H -0.0582 -0.6392 0.7061 0.047 Uiso 1 1 calc R . .
C14 C 0.0083(5) -0.7245(5) 0.8251(5) 0.0351(15) Uani 1 1 d . . .
C15 C -0.0190(6) -0.8131(6) 0.7995(6) 0.0507(19) Uani 1 1 d . . .
H15A H -0.0589 -0.8115 0.7439 0.061 Uiso 1 1 calc R . .
C16 C 0.0117(6) -0.9020(6) 0.8548(6) 0.058(2) Uani 1 1 d . . .
H16A H -0.0078 -0.9620 0.8383 0.070 Uiso 1 1 calc R . .
C17 C 0.0707(6) -0.9036(5) 0.9339(6) 0.055(2) Uani 1 1 d . . .
H17A H 0.0938 -0.9655 0.9706 0.066 Uiso 1 1 calc R . .
C18 C 0.0976(5) -0.8176(5) 0.9621(5) 0.0380(16) Uani 1 1 d . . .
H18A H 0.1376 -0.8204 1.0178 0.046 Uiso 1 1 calc R . .
C19 C 0.0652(5) -0.7270(5) 0.9075(5) 0.0352(15) Uani 1 1 d . . .
C20 C 0.6797(5) -0.2632(4) 0.8740(4) 0.0322(15) Uani 1 1 d . . .
C21 C 0.7010(5) -0.3443(5) 0.9460(5) 0.0396(16) Uani 1 1 d . . .
H21A H 0.7728 -0.3642 0.9585 0.048 Uiso 1 1 calc R . .
C22 C 0.6207(6) -0.3966(5) 0.9997(5) 0.0459(18) Uani 1 1 d . . .
H22A H 0.6380 -0.4510 1.0496 0.055 Uiso 1 1 calc R . .
C23 C 0.5145(5) -0.3715(5) 0.9824(5) 0.0473(19) Uani 1 1 d . . .
H23A H 0.4594 -0.4087 1.0193 0.057 Uiso 1 1 calc R . .
C24 C 0.4910(5) -0.2924(5) 0.9111(5) 0.0408(17) Uani 1 1 d . . .
H24A H 0.4185 -0.2745 0.8994 0.049 Uiso 1 1 calc R . .
C25 C 0.5715(5) -0.2359(5) 0.8539(4) 0.0312(14) Uani 1 1 d . . .
C26 C 0.5406(5) -0.1536(5) 0.7842(5) 0.0366(16) Uani 1 1 d . . .
H26A H 0.4665 -0.1386 0.7801 0.044 Uiso 1 1 calc R . .
C27 C 0.5626(6) -0.0096(5) 0.6591(5) 0.0491(19) Uani 1 1 d . . .
H27A H 0.5607 0.0489 0.6904 0.059 Uiso 1 1 calc R . .
H27B H 0.4896 -0.0197 0.6418 0.059 Uiso 1 1 calc R . .
C28 C 0.6364(6) 0.0063(6) 0.5686(5) 0.054(2) Uani 1 1 d . . .
H28A H 0.6246 -0.0427 0.5276 0.065 Uiso 1 1 calc R . .
H28B H 0.6243 0.0734 0.5297 0.065 Uiso 1 1 calc R . .
C29 C 0.8148(7) 0.0574(5) 0.5684(5) 0.050(2) Uani 1 1 d . . .
H29A H 0.7934 0.1139 0.5226 0.060 Uiso 1 1 calc R . .
C30 C 0.9246(7) 0.0485(5) 0.5946(5) 0.050(2) Uani 1 1 d . . .
C31 C 0.9685(6) -0.0374(6) 0.6543(5) 0.0475(19) Uani 1 1 d . . .
C32 C 1.0768(6) -0.0418(7) 0.6665(5) 0.060(2) Uani 1 1 d . . .
H32A H 1.1094 -0.0997 0.7028 0.072 Uiso 1 1 calc R . .
C33 C 1.1372(8) 0.0369(9) 0.6266(7) 0.082(3) Uani 1 1 d . . .
H33A H 1.2110 0.0327 0.6377 0.098 Uiso 1 1 calc R . .
C34 C 1.0966(9) 0.1207(8) 0.5718(7) 0.082(3) Uani 1 1 d . . .
H34A H 1.1406 0.1745 0.5467 0.098 Uiso 1 1 calc R . .
C35 C 0.9916(9) 0.1260(6) 0.5536(6) 0.072(3) Uani 1 1 d . . .
H35A H 0.9629 0.1829 0.5126 0.087 Uiso 1 1 calc R . .
O1 O 0.1011(3) -0.4691(3) 1.0027(3) 0.0270(9) Uani 1 1 d . . .
O2 O 0.0902(3) -0.6459(3) 0.9383(3) 0.0307(10) Uani 1 1 d . . .
O3 O 0.7605(3) -0.2118(3) 0.8287(3) 0.0321(10) Uani 1 1 d . . .
O4 O 0.9106(3) -0.1143(3) 0.6955(3) 0.0396(11) Uani 1 1 d . . .
O5 O 0.7670(4) -0.0004(3) 0.8106(3) 0.0470(12) Uani 1 1 d . . .
H51 H 0.7573 0.0551 0.7782 0.056 Uiso 1 1 d . . .
C51 C 0.7086(13) -0.0100(10) 0.8956(11) 0.093(5) Uani 0.67 1 d P A 1
H51A H 0.7233 0.0438 0.9288 0.140 Uiso 0.67 1 calc PR A 1
H51B H 0.7273 -0.0734 0.9369 0.140 Uiso 0.67 1 calc PR A 1
H51C H 0.6329 -0.0072 0.8830 0.140 Uiso 0.67 1 calc PR A 1
H52 H 0.7072 -0.0100 0.8975 0.112 Uiso 0.33 1 d P B 2

loop_
_atom_site_aniso_label
_atom_site_aniso_U_11
_atom_site_aniso_U_22
_atom_site_aniso_U_33
_atom_site_aniso_U_23
_atom_site_aniso_U_13
_atom_site_aniso_U_12
Nb1 0.0206(3) 0.0222(3) 0.0232(3) -0.0069(2) 0.0002(2) -0.0048(2)
Nb2 0.0219(3) 0.0219(3) 0.0231(3) -0.0053(2) -0.0011(2) -0.0022(2)
Nb3 0.0202(3) 0.0241(3) 0.0222(3) -0.0066(2) 0.0030(2) -0.0037(2)
Cl1 0.0336(8) 0.0314(8) 0.0222(8) -0.0015(6) 0.0028(6) -0.0025(6)
Cl2 0.0311(8) 0.0223(8) 0.0366(9) -0.0061(6) -0.0037(7) -0.0043(6)
Cl3 0.0310(8) 0.0345(9) 0.0269(8) -0.0151(7) 0.0043(6) -0.0066(7)
Cl4 0.0276(8) 0.0302(8) 0.0340(8) -0.0066(7) -0.0080(6) -0.0047(6)
Cl5 0.0269(8) 0.0312(8) 0.0341(8) -0.0083(7) 0.0018(6) 0.0031(6)
Cl6 0.0253(8) 0.0334(9) 0.0341(8) -0.0091(7) 0.0046(6) -0.0109(6)
Mn1 0.0249(5) 0.0307(5) 0.0233(5) -0.0080(4) 0.0013(4) -0.0021(4)
Mn2 0.0332(5) 0.0255(5) 0.0341(6) -0.0050(4) -0.0052(4) -0.0045(4)
N1 0.032(3) 0.031(3) 0.039(3) -0.011(3) -0.008(2) -0.004(2)
N2 0.022(3) 0.042(3) 0.028(3) -0.007(2) 0.004(2) 0.002(2)
N3 0.053(4) 0.042(4) 0.049(4) -0.015(3) -0.023(3) 0.007(3)
N4 0.028(3) 0.038(3) 0.027(3) -0.002(2) 0.003(2) -0.001(2)
N5 0.025(3) 0.043(3) 0.027(3) -0.012(3) 0.005(2) -0.008(2)
N7 0.034(3) 0.032(3) 0.037(3) -0.002(3) -0.003(2) 0.001(2)
N8 0.054(4) 0.035(3) 0.027(3) -0.004(2) 0.002(3) -0.005(3)
C1 0.026(3) 0.032(4) 0.029(3) -0.008(3) 0.000(3) -0.004(3)
C2 0.021(3) 0.031(4) 0.030(3) -0.006(3) 0.000(3) 0.000(3)
C3 0.032(4) 0.027(4) 0.035(4) -0.004(3) -0.008(3) -0.005(3)
C4 0.026(3) 0.035(4) 0.026(3) -0.009(3) 0.008(3) -0.004(3)
C5 0.036(4) 0.053(5) 0.040(4) -0.019(3) 0.003(3) -0.009(3)
C6 0.041(4) 0.048(5) 0.052(5) -0.022(4) 0.013(3) -0.018(4)
C7 0.056(5) 0.049(5) 0.078(6) -0.027(5) 0.011(4) -0.029(4)
C8 0.053(5) 0.040(4) 0.058(5) -0.009(4) 0.019(4) -0.014(4)
C9 0.038(4) 0.028(4) 0.034(4) -0.006(3) 0.011(3) -0.010(3)
C10 0.037(4) 0.029(4) 0.043(4) 0.002(3) 0.012(3) 0.002(3)
C11 0.031(4) 0.048(4) 0.046(4) -0.001(3) -0.009(3) 0.005(3)
C12 0.029(4) 0.066(5) 0.026(4) -0.010(3) -0.008(3) -0.003(3)
C13 0.027(4) 0.067(5) 0.030(4) -0.027(4) 0.003(3) -0.009(3)
C14 0.032(4) 0.036(4) 0.042(4) -0.017(3) 0.003(3) -0.005(3)
C15 0.042(4) 0.059(5) 0.059(5) -0.033(4) 0.002(4) -0.003(4)
C16 0.060(5) 0.049(5) 0.077(6) -0.040(5) 0.002(4) -0.016(4)
C17 0.052(5) 0.038(4) 0.075(6) -0.014(4) 0.009(4) -0.003(4)
C18 0.035(4) 0.035(4) 0.047(4) -0.016(3) 0.001(3) -0.004(3)
C19 0.023(3) 0.034(4) 0.052(4) -0.016(3) 0.008(3) -0.004(3)
C20 0.042(4) 0.028(4) 0.029(3) -0.010(3) 0.003(3) -0.004(3)
C21 0.038(4) 0.036(4) 0.045(4) -0.007(3) -0.008(3) 0.001(3)
C22 0.056(5) 0.035(4) 0.043(4) 0.003(3) 0.001(4) -0.011(3)
C23 0.036(4) 0.049(5) 0.051(5) 0.004(4) 0.004(3) -0.011(3)
C24 0.034(4) 0.048(4) 0.039(4) -0.007(3) 0.000(3) 0.001(3)
C25 0.028(3) 0.035(4) 0.031(3) -0.008(3) -0.001(3) -0.002(3)
C26 0.027(4) 0.039(4) 0.043(4) -0.008(3) -0.005(3) 0.010(3)
C27 0.055(5) 0.040(4) 0.052(5) -0.007(4) -0.018(4) 0.019(4)
C28 0.066(5) 0.049(5) 0.044(5) -0.002(4) -0.017(4) 0.014(4)
C29 0.091(6) 0.025(4) 0.034(4) -0.004(3) 0.011(4) -0.009(4)
C30 0.073(6) 0.045(5) 0.036(4) -0.019(4) 0.019(4) -0.034(4)
C31 0.063(5) 0.054(5) 0.032(4) -0.020(4) 0.006(4) -0.030(4)
C32 0.055(5) 0.090(6) 0.044(5) -0.028(4) 0.008(4) -0.037(5)
C33 0.073(7) 0.132(10) 0.053(6) -0.044(6) 0.023(5) -0.061(7)
C34 0.099(8) 0.098(8) 0.060(6) -0.041(6) 0.043(6) -0.077(7)
C35 0.114(8) 0.060(6) 0.047(5) -0.023(4) 0.023(5) -0.040(6)
O1 0.026(2) 0.029(2) 0.027(2) -0.0086(18) 0.0013(18) -0.0045(18)
O2 0.031(2) 0.028(2) 0.035(2) -0.0100(19) -0.0013(19) -0.0035(18)
O3 0.031(2) 0.028(2) 0.037(2) -0.0034(19) -0.0059(19) -0.0038(19)
O4 0.031(2) 0.043(3) 0.045(3) -0.003(2) -0.003(2) -0.013(2)
O5 0.067(3) 0.033(3) 0.041(3) -0.006(2) -0.002(3) -0.004(2)
C51 0.138(15) 0.066(10) 0.088(12) -0.044(9) -0.035(11) 0.025(9)

loop_
_atom_type_symbol
_atom_type_description
_atom_type_scat_dispersion_real
_atom_type_scat_dispersion_imag
_atom_type_scat_source
C C 0.0033 0.0016 'International Tables Vol C Tables 4.2.6.8 and 6.1.1.4'
H H 0.0000 0.0000 'International Tables Vol C Tables 4.2.6.8 and 6.1.1.4'
N N 0.0061 0.0033 'International Tables Vol C Tables 4.2.6.8 and 6.1.1.4'
O O 0.0106 0.0060 'International Tables Vol C Tables 4.2.6.8 and 6.1.1.4'
Cl Cl 0.1484 0.1585 'International Tables Vol C Tables 4.2.6.8 and 6.1.1.4'
Mn Mn 0.3368 0.7283 'International Tables Vol C Tables 4.2.6.8 and 6.1.1.4'
Nb Nb -2.0727 0.6215 'International Tables Vol C Tables 4.2.6.8 and 6.1.1.4'

loop_
_geom_angle_atom_site_label_1
_geom_angle_atom_site_label_2
_geom_angle_atom_site_label_3
_geom_angle
_geom_angle_site_symmetry_1
_geom_angle_site_symmetry_3
_geom_angle_publ_flag
C1 Nb1 Cl3 80.91(15) . . ?
C1 Nb1 Cl4 82.26(15) . . ?
Cl3 Nb1 Cl4 88.03(5) . . ?
C1 Nb1 Cl6 81.96(15) . . ?
Cl3 Nb1 Cl6 162.87(5) . . ?
Cl4 Nb1 Cl6 89.20(5) . . ?
C1 Nb1 Cl2 80.56(15) . . ?
Cl3 Nb1 Cl2 88.73(5) . . ?
Cl4 Nb1 Cl2 162.81(5) . . ?
Cl6 Nb1 Cl2 88.94(5) . . ?
C1 Nb1 Nb3 135.76(15) . 2_646 ?
Cl3 Nb1 Nb3 143.33(4) . 2_646 ?
Cl4 Nb1 Nb3 96.56(4) . 2_646 ?
Cl6 Nb1 Nb3 53.81(4) . 2_646 ?
Cl2 Nb1 Nb3 96.10(4) . 2_646 ?
C1 Nb1 Nb2 135.83(15) . . ?
Cl3 Nb1 Nb2 95.85(4) . . ?
Cl4 Nb1 Nb2 53.57(4) . . ?
Cl6 Nb1 Nb2 96.08(4) . . ?
Cl2 Nb1 Nb2 143.61(4) . . ?
Nb3 Nb1 Nb2 60.016(19) 2_646 . ?
C1 Nb1 Nb2 134.20(15) . 2_646 ?
Cl3 Nb1 Nb2 95.87(4) . 2_646 ?
Cl4 Nb1 Nb2 143.52(4) . 2_646 ?
Cl6 Nb1 Nb2 96.39(4) . 2_646 ?
Cl2 Nb1 Nb2 53.64(4) . 2_646 ?
Nb3 Nb1 Nb2 59.990(19) 2_646 2_646 ?
Nb2 Nb1 Nb2 89.962(19) . 2_646 ?
C1 Nb1 Nb3 134.28(15) . . ?
Cl3 Nb1 Nb3 53.38(4) . . ?
Cl4 Nb1 Nb3 95.56(4) . . ?
Cl6 Nb1 Nb3 143.75(4) . . ?
Cl2 Nb1 Nb3 96.02(4) . . ?
Nb3 Nb1 Nb3 89.95(2) 2_646 . ?
Nb2 Nb1 Nb3 59.980(18) . . ?
Nb2 Nb1 Nb3 59.91(2) 2_646 . ?
C3 Nb2 Cl1 81.93(16) . . ?
C3 Nb2 Cl4 81.92(15) . . ?
Cl1 Nb2 Cl4 87.36(5) . . ?
C3 Nb2 Cl2 80.82(15) . 2_646 ?
Cl1 Nb2 Cl2 89.45(5) . 2_646 ?
Cl4 Nb2 Cl2 162.72(5) . 2_646 ?
C3 Nb2 Cl5 80.98(16) . . ?
Cl1 Nb2 Cl5 162.88(5) . . ?
Cl4 Nb2 Cl5 89.12(5) . . ?
Cl2 Nb2 Cl5 88.95(5) 2_646 . ?
C3 Nb2 Nb1 135.48(15) . . ?
Cl1 Nb2 Nb1 95.43(4) . . ?
Cl4 Nb2 Nb1 53.57(4) . . ?
Cl2 Nb2 Nb1 143.70(4) 2_646 . ?
Cl5 Nb2 Nb1 95.93(4) . . ?
C3 Nb2 Nb3 134.69(16) . 2_646 ?
Cl1 Nb2 Nb3 143.37(4) . 2_646 ?
Cl4 Nb2 Nb3 96.54(4) . 2_646 ?
Cl2 Nb2 Nb3 96.14(4) 2_646 2_646 ?
Cl5 Nb2 Nb3 53.72(4) . 2_646 ?
Nb1 Nb2 Nb3 59.977(18) . 2_646 ?
C3 Nb2 Nb3 135.32(16) . . ?
Cl1 Nb2 Nb3 53.40(4) . . ?
Cl4 Nb2 Nb3 95.64(4) . . ?
Cl2 Nb2 Nb3 96.06(4) 2_646 . ?
Cl5 Nb2 Nb3 143.70(4) . . ?
Nb1 Nb2 Nb3 60.084(19) . . ?
Nb3 Nb2 Nb3 89.98(2) 2_646 . ?
C3 Nb2 Nb1 134.48(15) . 2_646 ?
Cl1 Nb2 Nb1 96.39(4) . 2_646 ?
Cl4 Nb2 Nb1 143.60(4) . 2_646 ?
Cl2 Nb2 Nb1 53.66(4) 2_646 2_646 ?
Cl5 Nb2 Nb1 96.37(4) . 2_646 ?
Nb1 Nb2 Nb1 90.04(2) . 2_646 ?
Nb3 Nb2 Nb1 60.047(19) 2_646 2_646 ?
Nb3 Nb2 Nb1 59.92(2) . 2_646 ?
C2 Nb3 Cl1 81.29(14) . . ?
C2 Nb3 Cl3 81.72(15) . . ?
Cl1 Nb3 Cl3 87.90(5) . . ?
C2 Nb3 Cl5 81.49(14) . 2_646 ?
Cl1 Nb3 Cl5 162.77(5) . 2_646 ?
Cl3 Nb3 Cl5 89.02(5) . 2_646 ?
C2 Nb3 Cl6 81.07(15) . 2_646 ?
Cl1 Nb3 Cl6 89.75(5) . 2_646 ?
Cl3 Nb3 Cl6 162.79(5) . 2_646 ?
Cl5 Nb3 Cl6 88.19(5) 2_646 2_646 ?
C2 Nb3 Nb1 134.75(15) . 2_646 ?
Cl1 Nb3 Nb1 96.53(4) . 2_646 ?
Cl3 Nb3 Nb1 143.53(4) . 2_646 ?
Cl5 Nb3 Nb1 96.01(4) 2_646 2_646 ?
Cl6 Nb3 Nb1 53.68(4) 2_646 2_646 ?
C2 Nb3 Nb2 135.29(14) . 2_646 ?
Cl1 Nb3 Nb2 143.41(4) . 2_646 ?
Cl3 Nb3 Nb2 96.04(4) . 2_646 ?
Cl5 Nb3 Nb2 53.80(4) 2_646 2_646 ?
Cl6 Nb3 Nb2 95.99(4) 2_646 2_646 ?
Nb1 Nb3 Nb2 60.01(2) 2_646 2_646 ?
C2 Nb3 Nb2 134.69(14) . . ?
Cl1 Nb3 Nb2 53.41(4) . . ?
Cl3 Nb3 Nb2 95.89(4) . . ?
Cl5 Nb3 Nb2 143.81(4) 2_646 . ?
Cl6 Nb3 Nb2 96.38(4) 2_646 . ?
Nb1 Nb3 Nb2 60.092(18) 2_646 . ?
Nb2 Nb3 Nb2 90.02(2) 2_646 . ?
C2 Nb3 Nb1 135.19(15) . . ?
Cl1 Nb3 Nb1 95.33(4) . . ?
Cl3 Nb3 Nb1 53.48(4) . . ?
Cl5 Nb3 Nb1 96.43(4) 2_646 . ?
Cl6 Nb3 Nb1 143.74(4) 2_646 . ?
Nb1 Nb3 Nb1 90.05(2) 2_646 . ?
Nb2 Nb3 Nb1 60.045(17) 2_646 . ?
Nb2 Nb3 Nb1 59.94(2) . . ?
Nb3 Cl1 Nb2 73.19(4) . . ?
Nb2 Cl2 Nb1 72.69(4) 2_646 . ?
Nb3 Cl3 Nb1 73.15(4) . . ?
Nb2 Cl4 Nb1 72.86(4) . . ?
Nb3 Cl5 Nb2 72.48(4) 2_646 . ?
Nb1 Cl6 Nb3 72.51(4) . 2_646 ?
O2 Mn1 O1 95.21(17) . . ?
O2 Mn1 N5 90.9(2) . . ?
O1 Mn1 N5 170.86(19) . . ?
O2 Mn1 N4 171.7(2) . . ?
O1 Mn1 N4 90.88(19) . . ?
N5 Mn1 N4 82.4(2) . . ?
O2 Mn1 N2 95.37(18) . . ?
O1 Mn1 N2 95.31(18) . . ?
N5 Mn1 N2 90.84(19) . . ?
N4 Mn1 N2 89.60(19) . . ?
O2 Mn1 O1 87.91(15) . 2_547 ?
O1 Mn1 O1 77.97(16) . 2_547 ?
N5 Mn1 O1 95.54(16) . 2_547 ?
N4 Mn1 O1 87.91(17) . 2_547 ?
N2 Mn1 O1 172.79(17) . 2_547 ?
O3 Mn2 O4 95.51(18) . . ?
O3 Mn2 N8 172.5(2) . . ?
O4 Mn2 N8 90.7(2) . . ?
O3 Mn2 N7 91.86(19) . . ?
O4 Mn2 N7 171.8(2) . . ?
N8 Mn2 N7 81.7(2) . . ?
O3 Mn2 N1 90.59(18) . . ?
O4 Mn2 N1 96.43(19) . . ?
N8 Mn2 N1 92.8(2) . . ?
N7 Mn2 N1 87.1(2) . . ?
O3 Mn2 O5 88.00(17) . . ?
O4 Mn2 O5 89.50(19) . . ?
N8 Mn2 O5 87.94(19) . . ?
N7 Mn2 O5 87.2(2) . . ?
N1 Mn2 O5 174.01(19) . . ?
C1 N1 Mn2 157.6(5) . . ?
C2 N2 Mn1 159.2(5) . . ?
C10 N4 C11 122.6(6) . . ?
C10 N4 Mn1 123.8(4) . . ?
C11 N4 Mn1 113.5(4) . . ?
C13 N5 C12 121.6(5) . . ?
C13 N5 Mn1 126.4(5) . . ?
C12 N5 Mn1 111.9(4) . . ?
C26 N7 C27 121.9(5) . . ?
C26 N7 Mn2 125.0(4) . . ?
C27 N7 Mn2 113.1(4) . . ?
C29 N8 C28 120.7(6) . . ?
C29 N8 Mn2 125.5(5) . . ?
C28 N8 Mn2 113.2(4) . . ?
N1 C1 Nb1 174.6(5) . . ?
N2 C2 Nb3 176.1(5) . . ?
N3 C3 Nb2 177.9(5) . . ?
C5 C4 O1 118.9(6) . . ?
C5 C4 C9 119.8(6) . . ?
O1 C4 C9 121.1(5) . . ?
C6 C5 C4 121.4(7) . . ?
C6 C5 H5A 119.3 . . ?
C4 C5 H5A 119.3 . . ?
C5 C6 C7 119.9(7) . . ?
C5 C6 H6A 120.1 . . ?
C7 C6 H6A 120.1 . . ?
C8 C7 C6 120.1(7) . . ?
C8 C7 H7A 119.9 . . ?
C6 C7 H7A 119.9 . . ?
C7 C8 C9 121.1(7) . . ?
C7 C8 H8A 119.5 . . ?
C9 C8 H8A 119.5 . . ?
C4 C9 C8 117.6(6) . . ?
C4 C9 C10 123.6(6) . . ?
C8 C9 C10 118.7(6) . . ?
N4 C10 C9 125.2(6) . . ?
N4 C10 H10A 117.4 . . ?
C9 C10 H10A 117.4 . . ?
N4 C11 C12 105.8(5) . . ?
N4 C11 H11A 110.6 . . ?
C12 C11 H11A 110.6 . . ?
N4 C11 H11B 110.6 . . ?
C12 C11 H11B 110.6 . . ?
H11A C11 H11B 108.7 . . ?
N5 C12 C11 107.5(5) . . ?
N5 C12 H12A 110.2 . . ?
C11 C12 H12A 110.2 . . ?
N5 C12 H12B 110.2 . . ?
C11 C12 H12B 110.2 . . ?
H12A C12 H12B 108.5 . . ?
N5 C13 C14 125.5(6) . . ?
N5 C13 H13A 117.2 . . ?
C14 C13 H13A 117.2 . . ?
C19 C14 C15 119.9(6) . . ?
C19 C14 C13 122.7(6) . . ?
C15 C14 C13 117.5(6) . . ?
C16 C15 C14 120.1(7) . . ?
C16 C15 H15A 119.9 . . ?
C14 C15 H15A 119.9 . . ?
C15 C16 C17 119.5(7) . . ?
C15 C16 H16A 120.2 . . ?
C17 C16 H16A 120.2 . . ?
C16 C17 C18 121.8(7) . . ?
C16 C17 H17A 119.1 . . ?
C18 C17 H17A 119.1 . . ?
C17 C18 C19 119.1(7) . . ?
C17 C18 H18A 120.5 . . ?
C19 C18 H18A 120.5 . . ?
O2 C19 C18 117.3(6) . . ?
O2 C19 C14 123.1(6) . . ?
C18 C19 C14 119.5(6) . . ?
O3 C20 C21 118.6(6) . . ?
O3 C20 C25 122.6(5) . . ?
C21 C20 C25 118.7(6) . . ?
C22 C21 C20 121.4(6) . . ?
C22 C21 H21A 119.3 . . ?
C20 C21 H21A 119.3 . . ?
C21 C22 C23 121.3(6) . . ?
C21 C22 H22A 119.3 . . ?
C23 C22 H22A 119.3 . . ?
C24 C23 C22 118.6(6) . . ?
C24 C23 H23A 120.7 . . ?
C22 C23 H23A 120.7 . . ?
C23 C24 C25 122.1(6) . . ?
C23 C24 H24A 119.0 . . ?
C25 C24 H24A 119.0 . . ?
C26 C25 C24 118.6(6) . . ?
C26 C25 C20 123.5(6) . . ?
C24 C25 C20 117.9(6) . . ?
N7 C26 C25 126.2(6) . . ?
N7 C26 H26A 116.9 . . ?
C25 C26 H26A 116.9 . . ?
N7 C27 C28 108.0(5) . . ?
N7 C27 H27A 110.1 . . ?
C28 C27 H27A 110.1 . . ?
N7 C27 H27B 110.1 . . ?
C28 C27 H27B 110.1 . . ?
H27A C27 H27B 108.4 . . ?
N8 C28 C27 105.9(5) . . ?
N8 C28 H28A 110.6 . . ?
C27 C28 H28A 110.6 . . ?
N8 C28 H28B 110.6 . . ?
C27 C28 H28B 110.6 . . ?
H28A C28 H28B 108.7 . . ?
N8 C29 C30 124.4(7) . . ?
N8 C29 H29A 117.8 . . ?
C30 C29 H29A 117.8 . . ?
C35 C30 C31 119.2(8) . . ?
C35 C30 C29 117.9(8) . . ?
C31 C30 C29 122.7(6) . . ?
O4 C31 C32 119.3(7) . . ?
O4 C31 C30 123.0(7) . . ?
C32 C31 C30 117.7(7) . . ?
C33 C32 C31 120.2(9) . . ?
C33 C32 H32A 119.9 . . ?
C31 C32 H32A 119.9 . . ?
C34 C33 C32 123.1(9) . . ?
C34 C33 H33A 118.5 . . ?
C32 C33 H33A 118.5 . . ?
C33 C34 C35 118.6(8) . . ?
C33 C34 H34A 120.7 . . ?
C35 C34 H34A 120.7 . . ?
C34 C35 C30 121.1(9) . . ?
C34 C35 H35A 119.5 . . ?
C30 C35 H35A 119.5 . . ?
C4 O1 Mn1 122.0(3) . . ?
C4 O1 Mn1 113.2(3) . 2_547 ?
Mn1 O1 Mn1 102.03(16) . 2_547 ?
C19 O2 Mn1 131.0(4) . . ?
C20 O3 Mn2 128.6(4) . . ?
C31 O4 Mn2 127.0(5) . . ?
C51 O5 Mn2 120.1(7) . . ?
C51 O5 H51 110.2(8) . . ?
Mn2 O5 H51 110.2(4) . . ?
C51 O5 H52 0.1(7) . . ?
Mn2 O5 H52 120.2(3) . . ?
H51 O5 H52 110.1(4) . . ?
O5 C51 H51A 109.5 . . ?
O5 C51 H51B 109.5 . . ?
H51A C51 H51B 109.5 . . ?
O5 C51 H51C 109.5 . . ?
H51A C51 H51C 109.5 . . ?
H51B C51 H51C 109.5 . . ?
O5 C51 H52 175(10) . . ?
H51A C51 H52 68.1 . . ?
H51B C51 H52 75.9 . . ?
H51C C51 H52 67.8 . . ?

loop_
_geom_bond_atom_site_label_1
_geom_bond_atom_site_label_2
_geom_bond_distance
_geom_bond_site_symmetry_2
_geom_bond_publ_flag
Nb1 C1 2.275(6) . ?
Nb1 Cl3 2.4588(15) . ?
Nb1 Cl4 2.4619(15) . ?
Nb1 Cl6 2.4695(15) . ?
Nb1 Cl2 2.4706(15) . ?
Nb1 Nb3 2.9230(8) 2_646 ?
Nb1 Nb2 2.9239(9) . ?
Nb1 Nb2 2.9282(8) 2_646 ?
Nb1 Nb3 2.9282(8) . ?
Nb2 C3 2.270(6) . ?
Nb2 Cl1 2.4534(15) . ?
Nb2 Cl4 2.4618(15) . ?
Nb2 Cl2 2.4700(15) 2_646 ?
Nb2 Cl5 2.4744(15) . ?
Nb2 Nb3 2.9242(9) 2_646 ?
Nb2 Nb3 2.9252(8) . ?
Nb2 Nb1 2.9282(8) 2_646 ?
Nb3 C2 2.289(6) . ?
Nb3 Cl1 2.4532(15) . ?
Nb3 Cl3 2.4557(15) . ?
Nb3 Cl5 2.4718(15) 2_646 ?
Nb3 Cl6 2.4733(15) 2_646 ?
Nb3 Nb1 2.9230(8) 2_646 ?
Nb3 Nb2 2.9242(9) 2_646 ?
Cl2 Nb2 2.4700(15) 2_646 ?
Cl5 Nb3 2.4718(15) 2_646 ?
Cl6 Nb3 2.4733(15) 2_646 ?
Mn1 O2 1.849(4) . ?
Mn1 O1 1.907(4) . ?
Mn1 N5 1.985(5) . ?
Mn1 N4 1.987(5) . ?
Mn1 N2 2.206(5) . ?
Mn1 O1 2.405(4) 2_547 ?
Mn2 O3 1.864(4) . ?
Mn2 O4 1.891(4) . ?
Mn2 N8 1.978(5) . ?
Mn2 N7 1.997(5) . ?
Mn2 N1 2.258(5) . ?
Mn2 O5 2.272(5) . ?
N1 C1 1.148(7) . ?
N2 C2 1.126(7) . ?
N3 C3 1.147(7) . ?
N4 C10 1.275(8) . ?
N4 C11 1.469(8) . ?
N5 C13 1.279(8) . ?
N5 C12 1.479(8) . ?
N7 C26 1.274(8) . ?
N7 C27 1.470(8) . ?
N8 C29 1.285(9) . ?
N8 C28 1.465(9) . ?
C4 C5 1.372(8) . ?
C4 O1 1.372(7) . ?
C4 C9 1.402(8) . ?
C5 C6 1.366(9) . ?
C5 H5A 0.9500 . ?
C6 C7 1.372(10) . ?
C6 H6A 0.9500 . ?
C7 C8 1.366(10) . ?
C7 H7A 0.9500 . ?
C8 C9 1.410(9) . ?
C8 H8A 0.9500 . ?
C9 C10 1.449(9) . ?
C10 H10A 0.9500 . ?
C11 C12 1.522(9) . ?
C11 H11A 0.9900 . ?
C11 H11B 0.9900 . ?
C12 H12A 0.9900 . ?
C12 H12B 0.9900 . ?
C13 C14 1.430(9) . ?
C13 H13A 0.9500 . ?
C14 C19 1.392(9) . ?
C14 C15 1.406(9) . ?
C15 C16 1.371(10) . ?
C15 H15A 0.9500 . ?
C16 C17 1.371(10) . ?
C16 H16A 0.9500 . ?
C17 C18 1.387(9) . ?
C17 H17A 0.9500 . ?
C18 C19 1.391(9) . ?
C18 H18A 0.9500 . ?
C19 O2 1.334(7) . ?
C20 O3 1.328(7) . ?
C20 C21 1.384(8) . ?
C20 C25 1.427(8) . ?
C21 C22 1.372(9) . ?
C21 H21A 0.9500 . ?
C22 C23 1.390(9) . ?
C22 H22A 0.9500 . ?
C23 C24 1.366(9) . ?
C23 H23A 0.9500 . ?
C24 C25 1.420(9) . ?
C24 H24A 0.9500 . ?
C25 C26 1.405(8) . ?
C26 H26A 0.9500 . ?
C27 C28 1.512(10) . ?
C27 H27A 0.9900 . ?
C27 H27B 0.9900 . ?
C28 H28A 0.9900 . ?
C28 H28B 0.9900 . ?
C29 C30 1.448(10) . ?
C29 H29A 0.9500 . ?
C30 C35 1.408(10) . ?
C30 C31 1.422(10) . ?
C31 O4 1.335(8) . ?
C31 C32 1.385(10) . ?
C32 C33 1.368(11) . ?
C32 H32A 0.9500 . ?
C33 C34 1.355(13) . ?
C33 H33A 0.9500 . ?
C34 C35 1.360(13) . ?
C34 H34A 0.9500 . ?
C35 H35A 0.9500 . ?
O1 Mn1 2.405(4) 2_547 ?
O5 C51 1.347(16) . ?
O5 H51 0.820(4) . ?
O5 H52 1.378(5) . ?
C51 H51A 0.9800 . ?
C51 H51B 0.9800 . ?
C51 H51C 0.9800 . ?
C51 H52 0.031(17) . ?

loop_
_geom_hbond_atom_site_label_D
_geom_hbond_atom_site_label_H
_geom_hbond_atom_site_label_A
_geom_hbond_distance_DH
_geom_hbond_distance_HA
_geom_hbond_distance_DA
_geom_hbond_angle_DHA
_geom_hbond_site_symmetry_A
O5 H51 N3 0.820(4) 1.932(6) 2.742(7) 169.0(4) 1_565
